data_2300102
loop_
_publ_author_name
'Hernandez, Olivier'
'H\'edoux, Alain'
'Lefebvre, Jacques'
'Guinet, Yannick'
'Descamps, Marc'
'Papoular, Robert'
'Masson, Olivier'

_publ_section_title
;
 <i>Ab</i> <i>initio</i> structure determination of triphenyl phosphite
 by powder synchrotron X-ray diffraction
;
_journal_issue 2
_journal_name_full 'Journal of Applied Crystallography'
_journal_page_first 212
_journal_page_last 219
_journal_paper_doi 10.1107/S0021889802000511
_journal_volume 35
_journal_year 2002
_chemical_formula_iupac 'C18 H15 O3 P1'
_chemical_formula_moiety 'C18 H15 O3 P1'
_chemical_formula_structural 'P1 (C6 H5 O1)3'
_chemical_formula_sum 'C18 H15 O3 P'
_chemical_formula_weight 310.27
_chemical_name_systematic
;
triphenyl phosphite
;
_space_group_IT_number 148
_symmetry_cell_setting trigonal
_symmetry_space_group_name_Hall '-R 3'
_symmetry_space_group_name_H-M 'R -3 :H'
_cell_angle_alpha 90
_cell_angle_beta 90
_cell_angle_gamma 120
_cell_formula_units_Z 18
_cell_length_a 37.7660(10)
_cell_length_b 37.7660(10)
_cell_length_c 5.7286(2)
_cell_measurement_temperature 110.0(10)
_cell_volume 7075.9(4)
_computing_cell_refinement JANA2000
_computing_data_collection NICE
_computing_molecular_graphics CAMERON
_computing_publication_material JANA2000
_computing_structure_refinement JANA2000
_computing_structure_solution DASH
_diffrn_ambient_temperature 110
_diffrn_measurement_device_type 'ESRF beamline BM16'
_diffrn_radiation_monochromator 'Si 111'
_exptl_absorpt_coefficient_mu 0.252
_exptl_absorpt_correction_type cylinder
_exptl_crystal_density_diffrn 1.3107
_exptl_crystal_density_method 'not measured'
_exptl_crystal_F_000 2916
_refine_ls_extinction_method none
_refine_ls_goodness_of_fit_all 1.64
_refine_ls_hydrogen_treatment refU
_refine_ls_matrix_type full
_refine_ls_number_constraints 4
_refine_ls_number_parameters 66
_refine_ls_number_restraints 6
_refine_ls_shift/su_max 0.0058
_refine_ls_structure_factor_coef Inet
_refine_ls_weighting_scheme sigma
_cod_data_source_file vi0154.cif
_cod_data_source_block tpp110kdata
_cod_original_cell_volume 7075.7(4)
_cod_original_sg_symbol_H-M 'R -3'
_cod_original_formula_sum 'C18 H15 O3 P1'
_cod_database_code 2300102

loop_
_symmetry_equiv_pos_site_id
_symmetry_equiv_pos_as_xyz
1 x,y,z
2 -y,x-y,z
3 -x+y,-x,z
4 -x,-y,-z
5 y,-x+y,-z
6 x-y,x,-z
7 2/3+x,1/3+y,1/3+z
8 2/3-y,1/3+x-y,1/3+z
9 2/3-x+y,1/3-x,1/3+z
10 2/3-x,1/3-y,1/3-z
11 2/3+y,1/3-x+y,1/3-z
12 2/3+x-y,1/3+x,1/3-z
13 1/3+x,2/3+y,2/3+z
14 1/3-y,2/3+x-y,2/3+z
15 1/3-x+y,2/3-x,2/3+z
16 1/3-x,2/3-y,2/3-z
17 1/3+y,2/3-x+y,2/3-z
18 1/3+x-y,2/3+x,2/3-z

loop_
_atom_site_label
_atom_site_fract_x
_atom_site_fract_y
_atom_site_fract_z
_atom_site_U_iso_or_equiv
_atom_site_adp_type
_atom_site_occupancy
_atom_site_type_symbol
P 0.23853(15) 0.07191(17) 0.0648(8) 0.029(3) Uani 1 P
O3 0.19150(18) 0.0520(2) 0.1450(15) 0.030(4) Uiso 1 O
O1 0.2558(3) 0.1203(2) 0.0715(16) 0.043(4) Uiso 1 O
O2 0.2521(2) 0.0641(3) 0.3153(11) 0.027(4) Uiso 1 O
C11 0.24871(12) 0.14104(11) 0.2530(8) 0.011(2) Uiso 1 C
C12 0.21488(12) 0.14655(11) 0.2382(8) 0.011(2) Uiso 1 C
C13 0.20707(12) 0.16697(11) 0.4162(8) 0.011(2) Uiso 1 C
C14 0.23309(12) 0.18176(11) 0.6088(8) 0.011(2) Uiso 1 C
C15 0.26682(12) 0.17625(11) 0.6236(8) 0.011(2) Uiso 1 C
C16 0.27463(12) 0.15584(11) 0.4457(8) 0.011(2) Uiso 1 C
H12 0.19624(12) 0.13588(11) 0.1002(8) 0.052(11) Uiso 1 H
H13 0.18288(12) 0.17098(11) 0.4057(8) 0.052(11) Uiso 1 H
H14 0.22754(12) 0.19637(11) 0.7367(8) 0.052(11) Uiso 1 H
H15 0.28542(12) 0.18694(11) 0.7618(8) 0.052(11) Uiso 1 H
H16 0.29881(12) 0.15181(11) 0.4564(8) 0.052(11) Uiso 1 H
C21 0.28958(16) 0.06614(9) 0.3528(8) 0.010(2) Uiso 1 C
C22 0.32218(16) 0.08403(9) 0.1962(8) 0.010(2) Uiso 1 C
C23 0.35729(16) 0.08131(9) 0.2360(8) 0.010(2) Uiso 1 C
C24 0.35961(16) 0.06081(9) 0.4323(8) 0.010(2) Uiso 1 C
C25 0.32701(16) 0.04293(9) 0.5890(8) 0.010(2) Uiso 1 C
C26 0.29200(16) 0.04564(9) 0.5492(8) 0.010(2) Uiso 1 C
H22 0.32038(16) 0.09877(9) 0.0558(8) 0.052(11) Uiso 1 H
H23 0.38072(16) 0.09401(9) 0.1240(8) 0.052(11) Uiso 1 H
H24 0.38474(16) 0.05894(9) 0.4609(8) 0.052(11) Uiso 1 H
H25 0.32874(16) 0.02818(9) 0.7297(8) 0.052(11) Uiso 1 H
H26 0.26862(16) 0.03289(9) 0.6615(8) 0.052(11) Uiso 1 H
C31 0.16122(10) 0.04118(13) -0.0293(7) 0.013(2) Uiso 1 C
C32 0.12334(10) 0.00751(13) 0.0257(7) 0.013(2) Uiso 1 C
C33 0.09050(10) -0.00500(13) -0.1271(7) 0.013(2) Uiso 1 C
C34 0.09545(10) 0.01626(13) -0.3348(7) 0.013(2) Uiso 1 C
C35 0.13333(10) 0.05003(13) -0.3898(7) 0.013(2) Uiso 1 C
C36 0.16627(10) 0.06244(13) -0.2371(7) 0.013(2) Uiso 1 C
H32 0.11971(10) -0.00768(13) 0.1749(7) 0.052(11) Uiso 1 H
H33 0.06339(10) -0.02924(13) -0.0878(7) 0.052(11) Uiso 1 H
H34 0.07185(10) 0.00729(13) -0.4442(7) 0.052(11) Uiso 1 H
H35 0.13688(10) 0.06532(13) -0.5385(7) 0.052(11) Uiso 1 H
H36 0.19347(10) 0.08656(13) -0.2765(7) 0.052(11) Uiso 1 H

loop_
_atom_site_aniso_label
_atom_site_aniso_U_11
_atom_site_aniso_U_22
_atom_site_aniso_U_33
_atom_site_aniso_U_12
_atom_site_aniso_U_13
_atom_site_aniso_U_23
_atom_site_aniso_type_symbol
P 0.023(4) 0.047(5) 0.027(3) 0.026(4) 0.011(3) 0.009(4) P

loop_
_atom_type_symbol
_atom_type_scat_dispersion_real
_atom_type_scat_dispersion_imag
_atom_type_scat_source
P 0.000 0.000 'International Tables Vol C Tables  4.2.6.8 and 6.1.1.1'
O 0.000 0.000 'International Tables Vol C Tables  4.2.6.8 and 6.1.1.1'
C 0.000 0.000 'International Tables Vol C Tables  4.2.6.8 and 6.1.1.1'
H 0.000 0.000 'International Tables Vol C Tables  4.2.6.8 and 6.1.1.1'

loop_
_diffrn_radiation_type
_diffrn_radiation_wavelength
synchrotron 0.850871

loop_
_geom_angle_atom_site_label_1
_geom_angle_atom_site_label_2
_geom_angle_atom_site_label_3
_geom_angle
_geom_angle_publ_flag
O2 P O1 101.8(5) no
O2 P O3 92.2(5) no
O1 P O3 104.5(6) no
C11 O1 P 124.8(6) no
C21 O2 P 122.5(6) no
C31 O3 P 118.5(6) no
O1 C11 C16 121.2(6) no
O1 C11 C12 118.8(5) no
O2 C21 C26 116.1(5) no
O2 C21 C22 123.6(5) no
O3 C31 C32 114.6(4) no
O3 C31 C36 125.3(3) no

loop_
_geom_bond_atom_site_label_1
_geom_bond_atom_site_label_2
_geom_bond_site_symmetry_1
_geom_bond_site_symmetry_2
_geom_bond_distance
O3 P . . 1.611(8)
O3 O1 . . 2.542(9)
O3 O2 . . 2.315(13)
O3 C11 . . 3.015(8)
O3 C12 . . 3.265(10)
O3 C14 . 5_556 3.990(11)
O3 C16 . . 3.986(7)
O3 C21 . . 3.667(10)
O3 C31 . . 1.416(8)
O3 C32 . . 2.365(6)
O3 C33 . . 3.661(7)
O3 C35 . . 3.748(9)
O3 C35 . 1_556 3.431(9)
O3 C36 . . 2.496(10)
O3 C36 . 1_556 3.738(10)
O1 P . . 1.605(9)
O1 O3 . . 2.542(9)
O1 O2 . . 2.487(14)
O1 C11 . . 1.406(11)
O1 C12 . . 2.411(13)
O1 C13 . . 3.692(12)
O1 C14 . 1_554 3.891(11)
O1 C15 . 1_554 3.216(10)
O1 C15 . . 3.709(10)
O1 C16 . 1_554 3.769(10)
O1 C16 . . 2.439(10)
O1 C21 . . 3.319(12)
O1 C22 . . 3.479(13)
O1 C31 . . 3.369(8)
O1 C36 . . 3.456(9)
O2 P . . 1.601(10)
O2 O3 . . 2.315(13)
O2 O1 . . 2.487(14)
O2 C11 . . 2.995(14)
O2 C13 . 5_556 3.941(9)
O2 C14 . 5_556 3.829(11)
O2 C16 . . 3.216(12)
O2 C21 . . 1.394(13)
O2 C22 . . 2.457(12)
O2 C23 . . 3.717(13)
O2 C25 . . 3.654(13)
O2 C26 . . 2.365(13)
O2 C31 . . 3.669(10)

loop_
_geom_hbond_atom_site_label_D
_geom_hbond_atom_site_label_H
_geom_hbond_atom_site_label_A
_geom_hbond_site_symmetry_A
_geom_hbond_distance_DH
_geom_hbond_distance_HA
_geom_hbond_distance_DA
_geom_hbond_angle_DHA
C15 H15 O1 1_556 1.00 2.814(9) 3.216(10) 104.7(3)
C35 H35 O3 1_554 1.00 2.970(10) 3.431(9) 109.0(3)
